data_2021333
loop_
_publ_author_name
'Spiridonova, Tatyana S.'
'Solodovnikov, Sergey F.'
'Savina, Aleksandra A.'
'Kadyrova, Yulia M.'
'Solodovnikova, Zoya A.'
'Yudin, Vasiliy N.'
'Stefanovich, Sergey Yu.'
'Khaikina, Elena G.'

_publ_section_title
;
 New triple molybdate Rb~2~AgIn(MoO~4~)~3~: synthesis, framework crystal
 structure and ion-transport behaviour
;
_journal_coeditor_code LY3077
_journal_issue 12
_journal_name_full 'Acta Crystallographica Section C'
_journal_page_first
;
;
_journal_paper_doi 10.1107/S2053229618014717
_journal_volume 74
_journal_year 2018
_chemical_compound_source 'synthesised by authors, see text'
_chemical_formula_iupac 'Ag1.01 In Mo3 O12 Rb2'
_chemical_formula_moiety 'Ag1.01 In Mo3 O12 Rb2'
_chemical_formula_sum 'Ag1.01 In Mo3 O12 Rb2'
_chemical_formula_weight 874.15
_chemical_melting_point 831
_space_group_IT_number 167
_symmetry_cell_setting trigonal
_symmetry_space_group_name_Hall '-R 3 2"c'
_symmetry_space_group_name_H-M 'R -3 c :H'
_atom_sites_solution_primary direct
_atom_sites_solution_secondary difmap
_cell_angle_alpha 90
_cell_angle_beta 90
_cell_angle_gamma 120
_cell_formula_units_Z 12
_cell_length_a 10.3982(15)
_cell_length_b 10.3982(15)
_cell_length_c 38.858(8)
_cell_measurement_reflns_used 12966
_cell_measurement_temperature 293(2)
_cell_measurement_theta_max 30.60
_cell_measurement_theta_min 3.92
_cell_volume 3638.5(11)
_computing_cell_refinement
;
SAINT (Bruker, 2004)
;
_computing_data_collection
;
APEX2 (Bruker, 2004)
;
_computing_data_reduction
;
SAINT (Bruker, 2004)
;
_computing_molecular_graphics
;
DIAMOND (Brandenburg, 2008)
;
_computing_structure_refinement
;
SHELXL2017 (Sheldrick, 2015)
;
_computing_structure_solution
;
SHELXS97 (Sheldrick, 2008)
;
_diffrn_ambient_temperature 293(2)
_diffrn_measured_fraction_theta_full 0.941
_diffrn_measured_fraction_theta_max 0.964
_diffrn_measurement_device_type 'Bruker--Nonius X8 APEX CCD'
_diffrn_measurement_method '\ f scans, frame data integration'
_diffrn_radiation_type MoK\a
_diffrn_radiation_wavelength 0.71073
_diffrn_reflns_av_R_equivalents 0.0612
_diffrn_reflns_av_unetI/netI 0.0299
_diffrn_reflns_limit_h_max 14
_diffrn_reflns_limit_h_min -14
_diffrn_reflns_limit_k_max 14
_diffrn_reflns_limit_k_min -14
_diffrn_reflns_limit_l_max 55
_diffrn_reflns_limit_l_min -51
_diffrn_reflns_number 12966
_diffrn_reflns_theta_full 25.242
_diffrn_reflns_theta_max 30.605
_diffrn_reflns_theta_min 3.919
_exptl_absorpt_coefficient_mu 14.514
_exptl_absorpt_correction_T_max 0.5944
_exptl_absorpt_correction_T_min 0.4298
_exptl_absorpt_correction_type multi-scan
_exptl_absorpt_process_details
;
(SADABS; Bruker, 2004)
;
_exptl_crystal_colour colourless
_exptl_crystal_density_diffrn 4.787
_exptl_crystal_density_method 'not measured'
_exptl_crystal_description fragment
_exptl_crystal_F_000 4708
_exptl_crystal_size_max 0.070
_exptl_crystal_size_mid 0.050
_exptl_crystal_size_min 0.040
_refine_diff_density_max 1.103
_refine_diff_density_min -1.454
_refine_ls_extinction_coef 0.000094(16)
_refine_ls_extinction_expression Fc^*^=kFc[1+0.001xFc^2^\l^3^/sin(2\q)]^-1/4^
_refine_ls_extinction_method
;
SHELXL2017 (Sheldrick, 2015)
;
_refine_ls_goodness_of_fit_ref 1.009
_refine_ls_matrix_type full
_refine_ls_number_parameters 63
_refine_ls_number_reflns 1212
_refine_ls_number_restraints 1
_refine_ls_restrained_S_all 1.009
_refine_ls_R_factor_all 0.0326
_refine_ls_R_factor_gt 0.0225
_refine_ls_shift/su_max 0.002
_refine_ls_shift/su_mean 0.000
_refine_ls_structure_factor_coef Fsqd
_refine_ls_weighting_details 'w=1/[\s^2^(Fo^2^)+(0.0287P)^2^] where P=(Fo^2^+2Fc^2^)/3'
_refine_ls_weighting_scheme calc
_refine_ls_wR_factor_gt 0.0548
_refine_ls_wR_factor_ref 0.0572
_reflns_number_gt 976
_reflns_number_total 1212
_reflns_threshold_expression 'I > 2\s(I)'
_cod_data_source_file ly3077sup1.cif
_cod_data_source_block I
_cod_original_cell_volume 3638.6(13)
_cod_database_code 2021333
_shelx_estimated_absorpt_t_min 0.430
_shelx_estimated_absorpt_t_max 0.594

loop_
_symmetry_equiv_pos_as_xyz
'x, y, z'
'-y, x-y, z'
'-x+y, -x, z'
'y, x, -z+1/2'
'x-y, -y, -z+1/2'
'-x, -x+y, -z+1/2'
'x+2/3, y+1/3, z+1/3'
'-y+2/3, x-y+1/3, z+1/3'
'-x+y+2/3, -x+1/3, z+1/3'
'y+2/3, x+1/3, -z+5/6'
'x-y+2/3, -y+1/3, -z+5/6'
'-x+2/3, -x+y+1/3, -z+5/6'
'x+1/3, y+2/3, z+2/3'
'-y+1/3, x-y+2/3, z+2/3'
'-x+y+1/3, -x+2/3, z+2/3'
'y+1/3, x+2/3, -z+7/6'
'x-y+1/3, -y+2/3, -z+7/6'
'-x+1/3, -x+y+2/3, -z+7/6'
'-x, -y, -z'
'y, -x+y, -z'
'x-y, x, -z'
'-y, -x, z-1/2'
'-x+y, y, z-1/2'
'x, x-y, z-1/2'
'-x+2/3, -y+1/3, -z+1/3'
'y+2/3, -x+y+1/3, -z+1/3'
'x-y+2/3, x+1/3, -z+1/3'
'-y+2/3, -x+1/3, z-1/6'
'-x+y+2/3, y+1/3, z-1/6'
'x+2/3, x-y+1/3, z-1/6'
'-x+1/3, -y+2/3, -z+2/3'
'y+1/3, -x+y+2/3, -z+2/3'
'x-y+1/3, x+2/3, -z+2/3'
'-y+1/3, -x+2/3, z+1/6'
'-x+y+1/3, y+2/3, z+1/6'
'x+1/3, x-y+2/3, z+1/6'

loop_
_atom_site_type_symbol
_atom_site_label
_atom_site_fract_x
_atom_site_fract_y
_atom_site_fract_z
_atom_site_U_iso_or_equiv
_atom_site_adp_type
_atom_site_calc_flag
_atom_site_occupancy
Rb Rb1 0.000000 0.000000 0.000000 0.01629(18) Uani d 1
Rb Rb2 0.29504(7) 0.29504(7) 0.250000 0.02853(15) Uani d 1
Mo Mo 0.33406(3) 0.33038(3) 0.36161(2) 0.00961(9) Uani d 1
Ag Ag1 0.000000 0.000000 0.08654(2) 0.01801(13) Uani d 1
Ag Ag2 0.000000 0.000000 0.250000 0.030(18) Uiso d 0.012(2)
In In 0.000000 0.000000 0.32843(2) 0.00931(11) Uani d 0.9971(6)
Ag Ag3 0.000000 0.000000 0.32843(2) 0.00931(11) Uani d 0.0029(6)
O O1 0.3172(3) 0.4917(3) 0.37040(7) 0.0162(5) Uani d 1
O O2 0.3992(3) 0.3458(3) 0.32006(7) 0.0186(5) Uani d 1
O O3 0.1532(3) 0.1658(3) 0.36428(6) 0.0155(5) Uani d 1
O O4 0.4626(3) 0.3313(3) 0.39077(7) 0.0174(5) Uani d 1

loop_
_atom_site_aniso_label
_atom_site_aniso_U_11
_atom_site_aniso_U_22
_atom_site_aniso_U_33
_atom_site_aniso_U_12
_atom_site_aniso_U_13
_atom_site_aniso_U_23
Rb1 0.0131(2) 0.0131(2) 0.0226(5) 0.00657(12) 0.000 0.000
Rb2 0.0406(3) 0.0406(3) 0.0158(3) 0.0290(3) -0.00108(10) 0.00108(10)
Mo 0.00968(15) 0.00929(15) 0.00920(16) 0.00425(11) -0.00177(9) -0.00045(9)
Ag1 0.02011(18) 0.02011(18) 0.0138(3) 0.01005(9) 0.000 0.000
In 0.00919(14) 0.00919(14) 0.0096(2) 0.00459(7) 0.000 0.000
Ag3 0.00919(14) 0.00919(14) 0.0096(2) 0.00459(7) 0.000 0.000
O1 0.0221(13) 0.0134(12) 0.0151(13) 0.0105(11) 0.0004(10) 0.0005(9)
O2 0.0210(13) 0.0235(13) 0.0119(13) 0.0115(11) 0.0007(10) 0.0013(10)
O3 0.0138(12) 0.0155(12) 0.0125(12) 0.0037(10) -0.0002(9) -0.0019(9)
O4 0.0161(12) 0.0228(13) 0.0144(13) 0.0106(11) -0.0040(9) -0.0005(10)

loop_
_atom_type_symbol
_atom_type_description
_atom_type_scat_dispersion_real
_atom_type_scat_dispersion_imag
_atom_type_scat_source
O O 0.0106 0.0060 'International Tables Vol C Tables 4.2.6.8 and 6.1.1.4'
Rb Rb -0.9393 2.9676 'International Tables Vol C Tables 4.2.6.8 and 6.1.1.4'
Mo Mo -1.6832 0.6857 'International Tables Vol C Tables 4.2.6.8 and 6.1.1.4'
Ag Ag -0.8971 1.1015 'International Tables Vol C Tables 4.2.6.8 and 6.1.1.4'
In In -0.7276 1.3100 'International Tables Vol C Tables 4.2.6.8 and 6.1.1.4'

loop_
_geom_angle_atom_site_label_1
_geom_angle_atom_site_label_2
_geom_angle_atom_site_label_3
_geom_angle_site_symmetry_1
_geom_angle_site_symmetry_3
_geom_angle
O2 Rb1 O2 27_445 15_554 180.00(14)
O2 Rb1 O2 27_445 26_455 116.90(3)
O2 Rb1 O2 15_554 26_455 63.10(3)
O2 Rb1 O2 27_445 14_544 63.10(3)
O2 Rb1 O2 15_554 14_544 116.90(3)
O2 Rb1 O2 26_455 14_544 180.00(10)
O2 Rb1 O2 27_445 25 116.90(3)
O2 Rb1 O2 15_554 25 63.10(3)
O2 Rb1 O2 26_455 25 116.90(3)
O2 Rb1 O2 14_544 25 63.10(3)
O2 Rb1 O2 27_445 13_444 63.10(3)
O2 Rb1 O2 15_554 13_444 116.90(3)
O2 Rb1 O2 26_455 13_444 63.10(3)
O2 Rb1 O2 14_544 13_444 116.90(3)
O2 Rb1 O2 25 13_444 180.00(14)
O2 Rb1 O4 27_445 25 119.69(7)
O2 Rb1 O4 15_554 25 60.31(7)
O2 Rb1 O4 26_455 25 116.05(7)
O2 Rb1 O4 14_544 25 63.95(7)
O2 Rb1 O4 25 25 56.90(7)
O2 Rb1 O4 13_444 25 123.10(7)
O2 Rb1 O4 27_445 13_444 60.31(7)
O2 Rb1 O4 15_554 13_444 119.69(7)
O2 Rb1 O4 26_455 13_444 63.95(7)
O2 Rb1 O4 14_544 13_444 116.05(7)
O2 Rb1 O4 25 13_444 123.10(7)
O2 Rb1 O4 13_444 13_444 56.90(7)
O4 Rb1 O4 25 13_444 180.00(16)
O2 Rb1 O4 27_445 27_445 56.89(7)
O2 Rb1 O4 15_554 27_445 123.11(7)
O2 Rb1 O4 26_455 27_445 119.69(7)
O2 Rb1 O4 14_544 27_445 60.31(7)
O2 Rb1 O4 25 27_445 116.05(7)
O2 Rb1 O4 13_444 27_445 63.95(7)
O4 Rb1 O4 25 27_445 73.07(7)
O4 Rb1 O4 13_444 27_445 106.93(7)
O2 Rb1 O4 27_445 15_554 123.11(7)
O2 Rb1 O4 15_554 15_554 56.89(7)
O2 Rb1 O4 26_455 15_554 60.31(7)
O2 Rb1 O4 14_544 15_554 119.69(7)
O2 Rb1 O4 25 15_554 63.95(7)
O2 Rb1 O4 13_444 15_554 116.05(7)
O4 Rb1 O4 25 15_554 106.93(7)
O4 Rb1 O4 13_444 15_554 73.07(7)
O4 Rb1 O4 27_445 15_554 180.00(12)
O2 Rb1 O4 27_445 26_455 116.05(7)
O2 Rb1 O4 15_554 26_455 63.95(7)
O2 Rb1 O4 26_455 26_455 56.89(7)
O2 Rb1 O4 14_544 26_455 123.11(7)
O2 Rb1 O4 25 26_455 119.69(7)
O2 Rb1 O4 13_444 26_455 60.31(7)
O4 Rb1 O4 25 26_455 73.07(7)
O4 Rb1 O4 13_444 26_455 106.93(7)
O4 Rb1 O4 27_445 26_455 73.07(7)
O4 Rb1 O4 15_554 26_455 106.93(7)
O2 Rb1 O4 27_445 14_544 63.95(7)
O2 Rb1 O4 15_554 14_544 116.05(7)
O2 Rb1 O4 26_455 14_544 123.11(7)
O2 Rb1 O4 14_544 14_544 56.89(7)
O2 Rb1 O4 25 14_544 60.31(7)
O2 Rb1 O4 13_444 14_544 119.69(7)
O4 Rb1 O4 25 14_544 106.93(7)
O4 Rb1 O4 13_444 14_544 73.07(7)
O4 Rb1 O4 27_445 14_544 106.93(7)
O4 Rb1 O4 15_554 14_544 73.07(7)
O4 Rb1 O4 26_455 14_544 180.00(11)
O2 Rb2 O2 4 . 147.51(11)
O2 Rb2 O1 4 28 73.47(7)
O2 Rb2 O1 . 28 131.26(7)
O2 Rb2 O1 4 31 131.26(7)
O2 Rb2 O1 . 31 73.47(7)
O1 Rb2 O1 28 31 95.84(9)
O2 Rb2 O4 4 33_545 117.11(7)
O2 Rb2 O4 . 33_545 62.67(7)
O1 Rb2 O4 28 33_545 75.49(6)
O1 Rb2 O4 31 33_545 104.99(6)
O2 Rb2 O4 4 30_455 62.67(7)
O2 Rb2 O4 . 30_455 117.11(7)
O1 Rb2 O4 28 30_455 104.99(6)
O1 Rb2 O4 31 30_455 75.49(6)
O4 Rb2 O4 33_545 30_455 179.31(9)
O2 Rb2 O1 4 30_455 66.84(7)
O2 Rb2 O1 . 30_455 141.58(7)
O1 Rb2 O1 28 30_455 55.79(8)
O1 Rb2 O1 31 30_455 68.13(8)
O4 Rb2 O1 33_545 30_455 128.52(6)
O4 Rb2 O1 30_455 30_455 52.10(6)
O2 Rb2 O1 4 33_545 141.58(7)
O2 Rb2 O1 . 33_545 66.83(7)
O1 Rb2 O1 28 33_545 68.13(8)
O1 Rb2 O1 31 33_545 55.79(8)
O4 Rb2 O1 33_545 33_545 52.10(6)
O4 Rb2 O1 30_455 33_545 128.52(6)
O1 Rb2 O1 30_455 33_545 91.56(9)
O2 Rb2 O4 4 32 94.21(7)
O2 Rb2 O4 . 32 54.78(7)
O1 Rb2 O4 28 32 128.05(6)
O1 Rb2 O4 31 32 126.13(6)
O4 Rb2 O4 33_545 32 65.86(8)
O4 Rb2 O4 30_455 32 113.45(3)
O1 Rb2 O4 30_455 32 159.60(6)
O1 Rb2 O4 33_545 32 108.52(6)
O2 Rb2 O4 4 29 54.78(7)
O2 Rb2 O4 . 29 94.21(7)
O1 Rb2 O4 28 29 126.13(6)
O1 Rb2 O4 31 29 128.05(6)
O4 Rb2 O4 33_545 29 113.45(3)
O4 Rb2 O4 30_455 29 65.86(8)
O1 Rb2 O4 30_455 29 108.52(6)
O1 Rb2 O4 33_545 29 159.60(6)
O4 Rb2 O4 32 29 51.76(8)
O2 Rb2 O3 4 31 111.56(7)
O2 Rb2 O3 . 31 63.79(7)
O1 Rb2 O3 28 31 142.64(6)
O1 Rb2 O3 31 31 51.89(6)
O4 Rb2 O3 33_545 31 125.96(6)
O4 Rb2 O3 30_455 31 53.92(6)
O1 Rb2 O3 30_455 31 91.00(6)
O1 Rb2 O3 33_545 31 99.64(6)
O4 Rb2 O3 32 31 89.15(6)
O4 Rb2 O3 29 31 77.07(6)
O2 Mo O4 . . 110.01(12)
O2 Mo O1 . . 107.85(12)
O4 Mo O1 . . 107.54(11)
O2 Mo O3 . . 108.43(12)
O4 Mo O3 . . 113.53(11)
O1 Mo O3 . . 109.33(11)
O4 Ag1 O4 13_444 15_554 99.53(8)
O4 Ag1 O4 13_444 14_544 99.53(8)
O4 Ag1 O4 15_554 14_544 99.53(8)
O4 Ag1 O3 13_444 4 133.09(8)
O4 Ag1 O3 15_554 4 77.25(8)
O4 Ag1 O3 14_544 4 127.32(8)
O4 Ag1 O3 13_444 6 77.26(8)
O4 Ag1 O3 15_554 6 127.32(8)
O4 Ag1 O3 14_544 6 133.09(8)
O3 Ag1 O3 4 6 69.28(9)
O4 Ag1 O3 13_444 5 127.32(8)
O4 Ag1 O3 15_554 5 133.09(8)
O4 Ag1 O3 14_544 5 77.25(8)
O3 Ag1 O3 4 5 69.28(9)
O3 Ag1 O3 6 5 69.28(9)
O1 Ag2 O1 31 28 133.22(11)
O1 Ag2 O1 31 29_445 145.53(11)
O1 Ag2 O1 28 29_445 74.10(9)
O1 Ag2 O1 31 32_445 74.10(9)
O1 Ag2 O1 28 32_445 145.53(11)
O1 Ag2 O1 29_445 32_445 92.21(11)
O1 Ag2 O1 31 33_545 74.10(9)
O1 Ag2 O1 28 33_545 92.21(11)
O1 Ag2 O1 29_445 33_545 133.22(11)
O1 Ag2 O1 32_445 33_545 74.10(9)
O1 Ag2 O1 31 30_455 92.21(11)
O1 Ag2 O1 28 30_455 74.10(9)
O1 Ag2 O1 29_445 30_455 74.10(9)
O1 Ag2 O1 32_445 30_455 133.22(11)
O1 Ag2 O1 33_545 30_455 145.53(11)
O1 In O1 31 32_445 89.43(10)
O1 In O1 31 33_545 89.43(10)
O1 In O1 32_445 33_545 89.43(10)
O1 In O3 31 . 89.15(10)
O1 In O3 32_445 . 171.90(9)
O1 In O3 33_545 . 98.53(10)
O1 In O3 31 3 171.89(9)
O1 In O3 32_445 3 98.53(10)
O1 In O3 33_545 3 89.15(9)
O3 In O3 . 3 83.17(10)
O1 In O3 31 2 98.53(10)
O1 In O3 32_445 2 89.15(10)
O1 In O3 33_545 2 171.89(9)
O3 In O3 . 2 83.17(10)
O3 In O3 3 2 83.17(10)
Mo O1 In . 31 132.54(14)
Mo O1 Ag2 . 31 144.02(13)
In O1 Ag2 31 31 81.58(8)
Mo O1 Rb2 . 31 104.00(10)
In O1 Rb2 31 31 109.94(9)
Ag2 O1 Rb2 31 31 65.47(6)
Mo O1 Rb2 . 32 95.18(9)
In O1 Rb2 31 32 102.02(8)
Ag2 O1 Rb2 31 32 61.45(5)
Rb2 O1 Rb2 31 32 111.39(8)
Mo O2 Rb2 . . 140.60(13)
Mo O2 Rb1 . 7 99.80(11)
Rb2 O2 Rb1 . 7 116.23(9)
Mo O3 In . . 136.03(13)
Mo O3 Ag1 . 4 133.73(12)
In O3 Ag1 . 4 88.95(8)
Mo O3 Rb2 . 31 88.09(8)
In O3 Rb2 . 31 120.70(9)
Ag1 O3 Rb2 4 31 72.08(6)
Mo O4 Ag1 . 7 167.77(14)
Mo O4 Rb1 . 7 93.02(10)
Ag1 O4 Rb1 7 7 74.75(7)
Mo O4 Rb2 . 32 101.83(10)
Ag1 O4 Rb2 7 32 81.31(7)
Rb1 O4 Rb2 7 32 103.19(7)
Mo O4 Rb2 . 33_545 107.77(10)
Ag1 O4 Rb2 7 33_545 74.20(6)
Rb1 O4 Rb2 7 33_545 95.75(7)
Rb2 O4 Rb2 32 33_545 143.76(8)

loop_
_geom_bond_atom_site_label_1
_geom_bond_atom_site_label_2
_geom_bond_site_symmetry_2
_geom_bond_distance
Rb1 O2 27_445 2.895(3)
Rb1 O2 15_554 2.895(3)
Rb1 O2 26_455 2.895(3)
Rb1 O2 14_544 2.895(3)
Rb1 O2 25 2.895(3)
Rb1 O2 13_444 2.895(3)
Rb1 O4 25 3.072(3)
Rb1 O4 13_444 3.072(3)
Rb1 O4 27_445 3.073(3)
Rb1 O4 15_554 3.073(3)
Rb1 O4 26_455 3.073(3)
Rb1 O4 14_544 3.073(3)
Rb2 O2 4 2.880(3)
Rb2 O2 . 2.880(3)
Rb2 O1 28 3.095(3)
Rb2 O1 31 3.095(3)
Rb2 O4 33_545 3.183(3)
Rb2 O4 30_455 3.183(3)
Rb2 O1 30_455 3.336(2)
Rb2 O1 33_545 3.336(2)
Rb2 O4 32 3.525(3)
Rb2 O4 29 3.525(3)
Rb2 O3 31 3.565(2)
Mo O2 . 1.727(3)
Mo O4 . 1.748(2)
Mo O1 . 1.804(2)
Mo O3 . 1.805(2)
Ag1 O4 13_444 2.396(2)
Ag1 O4 15_554 2.396(2)
Ag1 O4 14_544 2.396(2)
Ag1 O3 4 2.533(2)
Ag1 O3 6 2.533(2)
Ag1 O3 5 2.533(2)
Ag2 O1 28 2.503(3)
Ag2 O1 29_445 2.503(3)
Ag2 O1 32_445 2.503(3)
Ag2 O1 33_545 2.503(3)
Ag2 O1 30_455 2.503(3)
Ag2 In 4 3.0473(7)
Ag2 In . 3.0475(8)
In O1 31 2.143(2)
In O1 32_445 2.143(2)
In O1 33_545 2.143(2)
In O3 . 2.169(2)
In O3 3 2.169(2)
In O3 2 2.169(2)

_cod_database_fobs_code 2021333
